data_4027522
loop_
_publ_author_name
'Bowen Fang'
'Huaiji Zheng'
'Changgui Zhao'
'Peng Jing'
'Huilin Li'
'Xingang Xie'
'Xuegong She'

_publ_section_title
;
 Synthesis of the Tetracyclic Core (ABCE Rings) of Daphenylline
;
_journal_name_full 'Journal of Organic Chemistry'
_journal_page_first 8367
_journal_page_last 8373
_journal_paper_doi 10.1021/jo301533f
_journal_volume 77
_journal_year 2012
_chemical_absolute_configuration unk
_chemical_formula_sum 'C15 H17 N O2'
_chemical_formula_weight 243.30
_chemical_name_systematic
; 
 ? 
;
_space_group_IT_number 19
_symmetry_cell_setting orthorhombic
_symmetry_space_group_name_Hall 'P 2ac 2ab'
_symmetry_space_group_name_H-M 'P 21 21 21'
_atom_sites_solution_hydrogens geom
_atom_sites_solution_primary direct
_atom_sites_solution_secondary difmap
_audit_creation_method SHELXL-97
_cell_angle_alpha 90.00
_cell_angle_beta 90.00
_cell_angle_gamma 90.00
_cell_formula_units_Z 4
_cell_length_a 7.360(2)
_cell_length_b 8.125(3)
_cell_length_c 20.588(7)
_cell_measurement_reflns_used 2222
_cell_measurement_temperature 296(2)
_cell_measurement_theta_max 20.89
_cell_measurement_theta_min 2.69
_cell_volume 1231.2(7)
_computing_cell_refinement 'Bruker SAINT'
_computing_data_collection 'Bruker APEX2'
_computing_data_reduction 'Bruker SAINT'
_computing_molecular_graphics 'Bruker SHELXTL'
_computing_publication_material 'Bruker SHELXTL'
_computing_structure_refinement 'SHELXL-97 (Sheldrick, 2008)'
_computing_structure_solution 'SHELXS-97 (Sheldrick, 2008)'
_diffrn_ambient_temperature 296(2)
_diffrn_measured_fraction_theta_full 0.999
_diffrn_measured_fraction_theta_max 0.999
_diffrn_measurement_device_type 'Bruker APEX-II CCD'
_diffrn_measurement_method '\f and \w scans'
_diffrn_radiation_monochromator graphite
_diffrn_radiation_source 'fine-focus sealed tube'
_diffrn_radiation_type MoK\a
_diffrn_radiation_wavelength 0.71073
_diffrn_reflns_av_R_equivalents 0.0426
_diffrn_reflns_av_sigmaI/netI 0.0408
_diffrn_reflns_limit_h_max 8
_diffrn_reflns_limit_h_min -8
_diffrn_reflns_limit_k_max 9
_diffrn_reflns_limit_k_min -9
_diffrn_reflns_limit_l_max 24
_diffrn_reflns_limit_l_min -24
_diffrn_reflns_number 8831
_diffrn_reflns_theta_full 25.49
_diffrn_reflns_theta_max 25.49
_diffrn_reflns_theta_min 2.70
_exptl_absorpt_coefficient_mu 0.087
_exptl_absorpt_correction_T_max 0.9837
_exptl_absorpt_correction_T_min 0.9803
_exptl_absorpt_correction_type multi-scan
_exptl_absorpt_process_details SADABS
_exptl_crystal_colour colorless
_exptl_crystal_density_diffrn 1.313
_exptl_crystal_description block
_exptl_crystal_F_000 520
_exptl_crystal_size_max 0.23
_exptl_crystal_size_mid 0.21
_exptl_crystal_size_min 0.19
_refine_diff_density_max 0.130
_refine_diff_density_min -0.141
_refine_diff_density_rms 0.033
_refine_ls_abs_structure_details 'Flack H D (1983), Acta Cryst. A39, 876-881'
_refine_ls_abs_structure_Flack -0.1(19)
_refine_ls_extinction_method none
_refine_ls_goodness_of_fit_ref 1.034
_refine_ls_hydrogen_treatment constr
_refine_ls_matrix_type full
_refine_ls_number_parameters 164
_refine_ls_number_reflns 2286
_refine_ls_number_restraints 0
_refine_ls_restrained_S_all 1.034
_refine_ls_R_factor_all 0.0604
_refine_ls_R_factor_gt 0.0444
_refine_ls_shift/su_max 0.000
_refine_ls_shift/su_mean 0.000
_refine_ls_structure_factor_coef Fsqd
_refine_ls_weighting_details 'calc w=1/[\s^2^(Fo^2^)+(0.0454P)^2^+0.0049P] where P=(Fo^2^+2Fc^2^)/3'
_refine_ls_weighting_scheme calc
_refine_ls_wR_factor_gt 0.0881
_refine_ls_wR_factor_ref 0.0944
_reflns_number_gt 1815
_reflns_number_total 2286
_reflns_threshold_expression >2sigma(I)
_cod_data_source_file jo301533f_si_002.cif
_cod_data_source_block p212121
_cod_original_cell_volume 1231.1(7)
_cod_database_code 4027522

loop_
_symmetry_equiv_pos_as_xyz
'x, y, z'
'-x+1/2, -y, z+1/2'
'-x, y+1/2, -z+1/2'
'x+1/2, -y+1/2, -z'

loop_
_atom_site_label
_atom_site_type_symbol
_atom_site_fract_x
_atom_site_fract_y
_atom_site_fract_z
_atom_site_U_iso_or_equiv
_atom_site_adp_type
_atom_site_occupancy
_atom_site_symmetry_multiplicity
_atom_site_calc_flag
_atom_site_refinement_flags
C1 C 0.3355(3) 0.8439(2) 0.11210(9) 0.0339(5) Uani 1 1 d .
C2 C 0.2176(3) 0.9740(2) 0.12208(9) 0.0368(5) Uani 1 1 d .
H2 H 0.1233 0.9630 0.1518 0.044 Uiso 1 1 calc R
C3 C 0.2376(3) 1.1199(2) 0.08855(9) 0.0408(5) Uani 1 1 d .
C4 C 0.3774(3) 1.1363(3) 0.04428(10) 0.0479(6) Uani 1 1 d .
H4 H 0.3913 1.2338 0.0211 0.057 Uiso 1 1 calc R
C5 C 0.4951(3) 1.0088(3) 0.03470(10) 0.0455(6) Uani 1 1 d .
H5 H 0.5897 1.0217 0.0052 0.055 Uiso 1 1 calc R
C6 C 0.4782(3) 0.8601(3) 0.06764(9) 0.0365(5) Uani 1 1 d .
C7 C 0.6118(3) 0.7229(3) 0.05333(10) 0.0442(6) Uani 1 1 d .
H7 H 0.6473 0.7269 0.0075 0.053 Uiso 1 1 calc R
C8 C 0.5268(3) 0.5582(3) 0.06818(10) 0.0498(6) Uani 1 1 d .
H8A H 0.4271 0.5369 0.0385 0.060 Uiso 1 1 calc R
H8B H 0.6160 0.4712 0.0633 0.060 Uiso 1 1 calc R
C9 C 0.4584(3) 0.5636(3) 0.13700(10) 0.0453(6) Uani 1 1 d .
H9 H 0.4199 0.4529 0.1500 0.054 Uiso 1 1 calc R
C10 C 0.3034(3) 0.6829(2) 0.14817(9) 0.0408(5) Uani 1 1 d .
H10 H 0.1892 0.6333 0.1334 0.049 Uiso 1 1 calc R
C11 C 0.7803(3) 0.7364(3) 0.09593(11) 0.0533(6) Uani 1 1 d .
H11A H 0.8651 0.6500 0.0842 0.064 Uiso 1 1 calc R
H11B H 0.8390 0.8413 0.0878 0.064 Uiso 1 1 calc R
C12 C 0.7364(3) 0.7228(3) 0.16685(11) 0.0499(6) Uani 1 1 d .
C13 C 0.4959(4) 0.6590(3) 0.24371(11) 0.0597(7) Uani 1 1 d .
H13A H 0.5490 0.7520 0.2663 0.072 Uiso 1 1 calc R
H13B H 0.4983 0.5640 0.2723 0.072 Uiso 1 1 calc R
C14 C 0.3020(3) 0.6976(3) 0.22264(11) 0.0585(7) Uani 1 1 d .
H14A H 0.2677 0.8079 0.2359 0.070 Uiso 1 1 calc R
H14B H 0.2172 0.6198 0.2416 0.070 Uiso 1 1 calc R
C15 C -0.0139(3) 1.2466(3) 0.14175(12) 0.0682(7) Uani 1 1 d .
H15A H -0.1001 1.1635 0.1295 0.102 Uiso 1 1 calc R
H15B H -0.0739 1.3513 0.1443 0.102 Uiso 1 1 calc R
H15C H 0.0372 1.2198 0.1833 0.102 Uiso 1 1 calc R
N1 N 0.5950(2) 0.6249(2) 0.18380(8) 0.0469(5) Uani 1 1 d .
O1 O 0.1269(2) 1.25432(19) 0.09457(7) 0.0607(5) Uani 1 1 d .
O2 O 0.8244(2) 0.8001(2) 0.20726(8) 0.0774(6) Uani 1 1 d .

loop_
_atom_site_aniso_label
_atom_site_aniso_U_11
_atom_site_aniso_U_22
_atom_site_aniso_U_33
_atom_site_aniso_U_23
_atom_site_aniso_U_13
_atom_site_aniso_U_12
C1 0.0310(11) 0.0371(11) 0.0335(10) -0.0007(9) -0.0042(9) -0.0045(9)
C2 0.0339(11) 0.0433(12) 0.0331(10) 0.0015(9) 0.0005(9) -0.0009(10)
C3 0.0485(13) 0.0375(12) 0.0365(11) 0.0017(9) -0.0070(10) 0.0008(11)
C4 0.0624(15) 0.0380(13) 0.0433(12) 0.0066(10) -0.0003(11) -0.0090(13)
C5 0.0466(13) 0.0521(14) 0.0379(11) -0.0004(10) 0.0080(10) -0.0121(12)
C6 0.0372(12) 0.0397(12) 0.0327(10) -0.0044(9) -0.0040(9) -0.0039(10)
C7 0.0401(12) 0.0527(14) 0.0399(11) -0.0106(10) -0.0003(10) 0.0019(12)
C8 0.0501(13) 0.0467(13) 0.0525(13) -0.0152(11) -0.0079(11) 0.0037(13)
C9 0.0494(13) 0.0321(11) 0.0544(13) -0.0021(10) -0.0065(11) -0.0026(11)
C10 0.0359(12) 0.0388(12) 0.0476(12) 0.0068(9) 0.0002(9) -0.0040(10)
C11 0.0377(12) 0.0621(14) 0.0601(14) -0.0076(12) -0.0001(11) 0.0004(12)
C12 0.0396(13) 0.0512(14) 0.0589(14) -0.0106(11) -0.0120(12) 0.0075(12)
C13 0.0750(17) 0.0591(15) 0.0450(12) 0.0057(12) -0.0020(12) 0.0073(15)
C14 0.0665(17) 0.0528(15) 0.0562(14) 0.0194(12) 0.0157(12) 0.0077(13)
C15 0.0675(17) 0.0654(17) 0.0718(16) 0.0014(13) 0.0042(14) 0.0247(17)
N1 0.0514(12) 0.0458(11) 0.0435(10) -0.0041(9) -0.0078(9) 0.0089(10)
O1 0.0758(11) 0.0477(9) 0.0585(9) 0.0112(8) 0.0044(9) 0.0186(9)
O2 0.0675(12) 0.0958(15) 0.0689(11) -0.0146(10) -0.0229(9) -0.0113(11)

loop_
_atom_type_symbol
_atom_type_description
_atom_type_scat_dispersion_real
_atom_type_scat_dispersion_imag
_atom_type_scat_source
C C 0.0033 0.0016 'International Tables Vol C Tables 4.2.6.8 and 6.1.1.4'
H H 0.0000 0.0000 'International Tables Vol C Tables 4.2.6.8 and 6.1.1.4'
N N 0.0061 0.0033 'International Tables Vol C Tables 4.2.6.8 and 6.1.1.4'
O O 0.0106 0.0060 'International Tables Vol C Tables 4.2.6.8 and 6.1.1.4'

loop_
_geom_angle_atom_site_label_1
_geom_angle_atom_site_label_2
_geom_angle_atom_site_label_3
_geom_angle
C2 C1 C6 119.78(18)
C2 C1 C10 119.11(16)
C6 C1 C10 121.08(18)
C3 C2 C1 121.01(18)
C3 C2 H2 119.5
C1 C2 H2 119.5
O1 C3 C2 125.21(19)
O1 C3 C4 115.26(18)
C2 C3 C4 119.5(2)
C5 C4 C3 119.66(19)
C5 C4 H4 120.2
C3 C4 H4 120.2
C4 C5 C6 122.2(2)
C4 C5 H5 118.9
C6 C5 H5 118.9
C5 C6 C1 117.86(19)
C5 C6 C7 119.09(18)
C1 C6 C7 123.04(18)
C8 C7 C6 110.12(17)
C8 C7 C11 106.58(18)
C6 C7 C11 111.29(16)
C8 C7 H7 109.6
C6 C7 H7 109.6
C11 C7 H7 109.6
C9 C8 C7 107.70(17)
C9 C8 H8A 110.2
C7 C8 H8A 110.2
C9 C8 H8B 110.2
C7 C8 H8B 110.2
H8A C8 H8B 108.5
N1 C9 C8 113.33(18)
N1 C9 C10 101.38(16)
C8 C9 C10 114.42(19)
N1 C9 H9 109.1
C8 C9 H9 109.1
C10 C9 H9 109.1
C9 C10 C1 111.02(17)
C9 C10 C14 101.89(17)
C1 C10 C14 114.86(17)
C9 C10 H10 109.6
C1 C10 H10 109.6
C14 C10 H10 109.6
C12 C11 C7 112.33(18)
C12 C11 H11A 109.1
C7 C11 H11A 109.1
C12 C11 H11B 109.1
C7 C11 H11B 109.1
H11A C11 H11B 107.9
O2 C12 N1 122.1(2)
O2 C12 C11 120.6(2)
N1 C12 C11 117.34(19)
N1 C13 C14 105.46(19)
N1 C13 H13A 110.7
C14 C13 H13A 110.7
N1 C13 H13B 110.7
C14 C13 H13B 110.7
H13A C13 H13B 108.8
C13 C14 C10 105.16(19)
C13 C14 H14A 110.7
C10 C14 H14A 110.7
C13 C14 H14B 110.7
C10 C14 H14B 110.7
H14A C14 H14B 108.8
O1 C15 H15A 109.5
O1 C15 H15B 109.5
H15A C15 H15B 109.5
O1 C15 H15C 109.5
H15A C15 H15C 109.5
H15B C15 H15C 109.5
C12 N1 C13 119.34(19)
C12 N1 C9 123.50(18)
C13 N1 C9 105.95(18)
C3 O1 C15 117.46(17)

loop_
_geom_bond_atom_site_label_1
_geom_bond_atom_site_label_2
_geom_bond_distance
C1 C2 1.383(3)
C1 C6 1.399(3)
C1 C10 1.523(3)
C2 C3 1.380(3)
C2 H2 0.9300
C3 O1 1.368(2)
C3 C4 1.381(3)
C4 C5 1.365(3)
C4 H4 0.9300
C5 C6 1.391(3)
C5 H5 0.9300
C6 C7 1.515(3)
C7 C8 1.508(3)
C7 C11 1.523(3)
C7 H7 0.9800
C8 C9 1.504(3)
C8 H8A 0.9700
C8 H8B 0.9700
C9 N1 1.479(3)
C9 C10 1.515(3)
C9 H9 0.9800
C10 C14 1.538(3)
C10 H10 0.9800
C11 C12 1.500(3)
C11 H11A 0.9700
C11 H11B 0.9700
C12 O2 1.227(3)
C12 N1 1.355(3)
C13 N1 1.459(3)
C13 C14 1.525(3)
C13 H13A 0.9700
C13 H13B 0.9700
C14 H14A 0.9700
C14 H14B 0.9700
C15 O1 1.421(3)
C15 H15A 0.9600
C15 H15B 0.9600
C15 H15C 0.9600

loop_
_geom_torsion_atom_site_label_1
_geom_torsion_atom_site_label_2
_geom_torsion_atom_site_label_3
_geom_torsion_atom_site_label_4
_geom_torsion
C6 C1 C2 C3 0.4(3)
C10 C1 C2 C3 -177.50(18)
C1 C2 C3 O1 179.22(17)
C1 C2 C3 C4 0.1(3)
O1 C3 C4 C5 -179.87(18)
C2 C3 C4 C5 -0.6(3)
C3 C4 C5 C6 0.8(3)
C4 C5 C6 C1 -0.4(3)
C4 C5 C6 C7 178.69(18)
C2 C1 C6 C5 -0.2(3)
C10 C1 C6 C5 177.61(18)
C2 C1 C6 C7 -179.24(17)
C10 C1 C6 C7 -1.4(3)
C5 C6 C7 C8 -154.26(18)
C1 C6 C7 C8 24.8(2)
C5 C6 C7 C11 87.8(2)
C1 C6 C7 C11 -93.2(2)
C6 C7 C8 C9 -54.0(2)
C11 C7 C8 C9 66.8(2)
C7 C8 C9 N1 -49.4(2)
C7 C8 C9 C10 66.2(2)
N1 C9 C10 C1 80.7(2)
C8 C9 C10 C1 -41.7(2)
N1 C9 C10 C14 -42.1(2)
C8 C9 C10 C14 -164.44(18)
C2 C1 C10 C9 -173.25(17)
C6 C1 C10 C9 8.9(3)
C2 C1 C10 C14 -58.3(3)
C6 C1 C10 C14 123.84(19)
C8 C7 C11 C12 -58.7(2)
C6 C7 C11 C12 61.4(2)
C7 C11 C12 O2 -146.5(2)
C7 C11 C12 N1 32.4(3)
N1 C13 C14 C10 -0.2(2)
C9 C10 C14 C13 26.2(2)
C1 C10 C14 C13 -93.9(2)
O2 C12 N1 C13 25.6(3)
C11 C12 N1 C13 -153.3(2)
O2 C12 N1 C9 164.2(2)
C11 C12 N1 C9 -14.7(3)
C14 C13 N1 C12 118.0(2)
C14 C13 N1 C9 -27.0(2)
C8 C9 N1 C12 23.8(3)
C10 C9 N1 C12 -99.3(2)
C8 C9 N1 C13 166.91(19)
C10 C9 N1 C13 43.8(2)
C2 C3 O1 C15 3.8(3)
C4 C3 O1 C15 -177.06(17)
